data_7021914
loop_
_publ_author_name
'Vivekananda, K. V.'
'Dey, S.'
'Wadawale, A.'
'Bhuvanesh, N.'
'Jain, V. K.'

_publ_section_title
;
 Syntheses of Pd(ii)/Pt(ii) complexes with non-chelating
 4-pyridylselenolate ligand ranging from mononuclear to macrocyclic
 structures and their utility as catalysts in Suzuki C-C coupling
 reaction.
;
_journal_issue 39
_journal_name_full 'Dalton transactions (Cambridge, England : 2003)'
_journal_page_first 14158
_journal_page_last 14167
_journal_paper_doi 10.1039/c3dt51510a
_journal_volume 42
_journal_year 2013
_chemical_formula_sum 'C34 H58 Cl6 N3 P3 Pt3 Se3'
_chemical_formula_weight 1636.59
_chemical_name_systematic
;
 ?
;
_space_group_IT_number 14
_symmetry_cell_setting monoclinic
_symmetry_Int_Tables_number 14
_symmetry_space_group_name_Hall '-P 2yab'
_symmetry_space_group_name_H-M 'P 1 21/a 1'
_atom_sites_solution_hydrogens geom
_atom_sites_solution_primary direct
_atom_sites_solution_secondary difmap
_audit_creation_method SHELXL-97
_cell_angle_alpha 90.00
_cell_angle_beta 102.72(2)
_cell_angle_gamma 90.00
_cell_formula_units_Z 4
_cell_length_a 14.501(3)
_cell_length_b 24.574(3)
_cell_length_c 14.763(4)
_cell_measurement_reflns_used 25
_cell_measurement_temperature 298(2)
_cell_measurement_theta_max 12.9
_cell_measurement_theta_min 10.1
_cell_volume 5131.6(19)
_computing_cell_refinement WinAFC
_computing_data_collection WInAFC
_computing_data_reduction 'Crystal Structure'
_computing_molecular_graphics Ortep3
_computing_publication_material Shelx97
_computing_structure_refinement 'SHELXL-97 (Sheldrick, 1997)'
_computing_structure_solution SIR-92
_diffrn_ambient_temperature 298(2)
_diffrn_measured_fraction_theta_full 0.946
_diffrn_measured_fraction_theta_max 0.946
_diffrn_measurement_device_type 'Rigaku AFC7S'
_diffrn_measurement_method \w
_diffrn_radiation_monochromator graphite
_diffrn_radiation_source 'fine-focus sealed tube'
_diffrn_radiation_type MoK\a
_diffrn_radiation_wavelength 0.71069
_diffrn_reflns_av_R_equivalents 0.0690
_diffrn_reflns_av_unetI/netI 0.5167
_diffrn_reflns_limit_h_max 19
_diffrn_reflns_limit_h_min -18
_diffrn_reflns_limit_k_max 31
_diffrn_reflns_limit_k_min 0
_diffrn_reflns_limit_l_max 10
_diffrn_reflns_limit_l_min -18
_diffrn_reflns_number 14086
_diffrn_reflns_theta_full 28.02
_diffrn_reflns_theta_max 28.02
_diffrn_reflns_theta_min 2.78
_diffrn_standards_decay_% -13.49
_diffrn_standards_interval_count 150
_diffrn_standards_number 3
_exptl_absorpt_coefficient_mu 10.719
_exptl_absorpt_correction_T_max 0.2962
_exptl_absorpt_correction_T_min 0.1413
_exptl_absorpt_correction_type psi-scan
_exptl_absorpt_process_details '(North, Phillips & Mathews, 1968)'
_exptl_crystal_colour yellow
_exptl_crystal_density_diffrn 2.118
_exptl_crystal_density_method 'not measured'
_exptl_crystal_description block
_exptl_crystal_F_000 3064
_exptl_crystal_size_max 0.30
_exptl_crystal_size_mid 0.15
_exptl_crystal_size_min 0.15
_platon_squeeze_details
;
A total of 30 electrons are present in the different voids
These may correspond to water molecules  
;
_refine_diff_density_max 1.000
_refine_diff_density_min -1.247
_refine_diff_density_rms 0.215
_refine_ls_extinction_method none
_refine_ls_goodness_of_fit_ref 0.886
_refine_ls_hydrogen_treatment constr
_refine_ls_matrix_type full
_refine_ls_number_parameters 363
_refine_ls_number_reflns 11757
_refine_ls_number_restraints 63
_refine_ls_restrained_S_all 0.885
_refine_ls_R_factor_all 0.3843
_refine_ls_R_factor_gt 0.0696
_refine_ls_shift/su_max 0.001
_refine_ls_shift/su_mean 0.000
_refine_ls_structure_factor_coef Fsqd
_refine_ls_weighting_details 'calc w=1/[\s^2^(Fo^2^)+(0.0577P)^2^+0.0000P] where P=(Fo^2^+2Fc^2^)/3'
_refine_ls_weighting_scheme calc
_refine_ls_wR_factor_gt 0.1331
_refine_ls_wR_factor_ref 0.2161
_reflns_number_gt 2643
_reflns_number_total 11757
_reflns_threshold_expression >2sigma(I)
_cod_data_source_file c3dt51510a.txt
_cod_data_source_block 7c
_cod_original_cell_volume 5131.7(18)
_cod_database_code 7021914

loop_
_symmetry_equiv_pos_as_xyz
'x, y, z'
'-x+1/2, y+1/2, -z'
'-x, -y, -z'
'x-1/2, -y-1/2, z'

loop_
_atom_site_label
_atom_site_type_symbol
_atom_site_fract_x
_atom_site_fract_y
_atom_site_fract_z
_atom_site_U_iso_or_equiv
_atom_site_adp_type
_atom_site_occupancy
_atom_site_symmetry_multiplicity
_atom_site_calc_flag
_atom_site_refinement_flags
C1 C 0.5831(9) 0.9286(6) 0.8022(13) 0.064(7) Uani 1 1 d G
C2 C 0.5615(12) 0.9061(7) 0.8814(10) 0.072(8) Uani 1 1 d G
H2 H 0.6034 0.9100 0.9386 0.086 Uiso 1 1 calc R
C3 C 0.4774(14) 0.8778(6) 0.8751(12) 0.080(9) Uani 1 1 d G
H3 H 0.4630 0.8627 0.9282 0.096 Uiso 1 1 calc R
N1 N 0.4148(10) 0.8720(5) 0.7897(16) 0.077(7) Uani 1 1 d G
C4 C 0.4363(11) 0.8945(6) 0.7105(11) 0.065(8) Uani 1 1 d G
H4 H 0.3944 0.8906 0.6533 0.078 Uiso 1 1 calc R
C5 C 0.5205(13) 0.9228(6) 0.7167(10) 0.071(8) Uani 1 1 d G
H5 H 0.5349 0.9379 0.6637 0.085 Uiso 1 1 calc R
C7 C 0.835(3) 1.0714(15) 0.533(3) 0.248(6) Uani 1 1 d DU
H7A H 0.8772 1.0876 0.4997 0.372 Uiso 1 1 calc R
H7B H 0.8417 1.0887 0.5926 0.372 Uiso 1 1 calc R
H7C H 0.7707 1.0758 0.4986 0.372 Uiso 1 1 calc R
C6 C 0.856(2) 1.0131(14) 0.547(3) 0.183 Uani 1 1 d DU
H6A H 0.9224 1.0092 0.5764 0.219 Uiso 1 1 calc R
H6B H 0.8464 0.9959 0.4862 0.219 Uiso 1 1 calc R
C8 C 0.746(3) 0.9266(15) 0.521(3) 0.189(18) Uani 1 1 d DU
H8A H 0.7004 0.9429 0.4705 0.227 Uiso 1 1 calc R
H8B H 0.7994 0.9136 0.4978 0.227 Uiso 1 1 calc R
C9 C 0.702(3) 0.8811(16) 0.564(3) 0.22(2) Uani 1 1 d DU
H9A H 0.6345 0.8851 0.5493 0.329 Uiso 1 1 calc R
H9B H 0.7244 0.8821 0.6306 0.329 Uiso 1 1 calc R
H9C H 0.7188 0.8469 0.5410 0.329 Uiso 1 1 calc R
C10 C 0.879(3) 0.9432(17) 0.690(3) 0.187(15) Uani 1 1 d DU
H10A H 0.8541 0.9130 0.7200 0.225 Uiso 1 1 calc R
H10B H 0.9203 0.9282 0.6532 0.225 Uiso 1 1 calc R
C11 C 0.936(3) 0.978(2) 0.764(4) 0.28(3) Uani 1 1 d DU
H11A H 0.9843 0.9569 0.8031 0.427 Uiso 1 1 calc R
H11B H 0.8960 0.9942 0.8004 0.427 Uiso 1 1 calc R
H11C H 0.9655 1.0068 0.7355 0.427 Uiso 1 1 calc R
C12 C 0.2472(12) 0.9540(5) 0.8622(15) 0.080 Uani 1 1 d G
C13 C 0.2317(12) 0.9649(6) 0.7677(14) 0.090(10) Uani 1 1 d G
H13 H 0.2272 0.9364 0.7255 0.108 Uiso 1 1 calc R
C14 C 0.2230(11) 1.0183(8) 0.7362(10) 0.077(8) Uani 1 1 d G
H14 H 0.2126 1.0256 0.6730 0.092 Uiso 1 1 calc R
N2 N 0.2298(10) 1.0609(5) 0.7993(14) 0.064(6) Uani 1 1 d G
C15 C 0.2453(11) 1.0500(7) 0.8939(13) 0.066(8) Uani 1 1 d G
H15 H 0.2498 1.0785 0.9361 0.079 Uiso 1 1 calc R
C16 C 0.2540(12) 0.9966(9) 0.9253(10) 0.080(9) Uani 1 1 d G
H16 H 0.2643 0.9893 0.9886 0.096 Uiso 1 1 calc R
C17 C 0.193(3) 0.7060(14) 0.788(2) 0.169 Uani 1 1 d DU
H17A H 0.1357 0.6848 0.7790 0.203 Uiso 1 1 calc R
H17B H 0.2285 0.6937 0.7428 0.203 Uiso 1 1 calc R
C18 C 0.251(2) 0.6962(14) 0.883(2) 0.191(10) Uani 1 1 d DU
H18A H 0.2126 0.7019 0.9278 0.286 Uiso 1 1 calc R
H18B H 0.3035 0.7210 0.8957 0.286 Uiso 1 1 calc R
H18C H 0.2742 0.6595 0.8880 0.286 Uiso 1 1 calc R
C19 C 0.097(3) 0.7751(14) 0.649(3) 0.186(11) Uani 1 1 d DU
H19A H 0.1350 0.7587 0.6101 0.223 Uiso 1 1 calc R
H19B H 0.0407 0.7531 0.6455 0.223 Uiso 1 1 calc R
C20 C 0.070(3) 0.8319(15) 0.617(3) 0.24(2) Uani 1 1 d DU
H20A H 0.0330 0.8310 0.5547 0.366 Uiso 1 1 calc R
H20B H 0.1261 0.8530 0.6192 0.366 Uiso 1 1 calc R
H20C H 0.0337 0.8481 0.6572 0.366 Uiso 1 1 calc R
C21 C 0.093(3) 0.7970(16) 0.851(3) 0.206 Uani 1 1 d DU
H21A H 0.1350 0.7997 0.9120 0.248 Uiso 1 1 calc R
H21B H 0.0668 0.8329 0.8348 0.248 Uiso 1 1 calc R
C22 C 0.016(3) 0.7595(19) 0.857(3) 0.301 Uani 1 1 d DU
H22A H 0.0022 0.7618 0.9173 0.452 Uiso 1 1 calc R
H22B H 0.0341 0.7230 0.8456 0.452 Uiso 1 1 calc R
H22C H -0.0395 0.7693 0.8107 0.452 Uiso 1 1 calc R
C23 C 0.4410(12) 1.1182(6) 0.7929(13) 0.081(9) Uani 1 1 d GU
C24 C 0.4169(9) 1.0952(7) 0.7048(12) 0.075(8) Uani 1 1 d G
H24 H 0.3565 1.1002 0.6683 0.090 Uiso 1 1 calc R
C25 C 0.4830(13) 1.0648(6) 0.6712(9) 0.075(9) Uani 1 1 d G
H25 H 0.4669 1.0495 0.6123 0.090 Uiso 1 1 calc R
N3 N 0.5733(11) 1.0574(5) 0.7258(12) 0.059(6) Uani 1 1 d G
C26 C 0.5975(9) 1.0804(6) 0.8139(11) 0.055(7) Uani 1 1 d G
H26 H 0.6579 1.0754 0.8504 0.066 Uiso 1 1 calc R
C27 C 0.5313(14) 1.1108(6) 0.8474(9) 0.062(7) Uani 1 1 d GU
H27 H 0.5475 1.1261 0.9064 0.074 Uiso 1 1 calc R
C28 C 0.101(2) 1.2394(11) 0.599(3) 0.173(12) Uani 1 1 d DU
H28A H 0.1277 1.2250 0.5486 0.208 Uiso 1 1 calc R
H28B H 0.0475 1.2168 0.6025 0.208 Uiso 1 1 calc R
C29 C 0.065(3) 1.2956(12) 0.571(3) 0.22(2) Uani 1 1 d DU
H29A H 0.1167 1.3209 0.5825 0.329 Uiso 1 1 calc R
H29B H 0.0199 1.3058 0.6069 0.329 Uiso 1 1 calc R
H29C H 0.0351 1.2959 0.5063 0.329 Uiso 1 1 calc R
C30 C 0.171(3) 1.2686(15) 0.796(3) 0.174 Uani 1 1 d DU
H30A H 0.2216 1.2950 0.8036 0.209 Uiso 1 1 calc R
H30B H 0.1142 1.2888 0.7683 0.209 Uiso 1 1 calc R
C31 C 0.160(4) 1.2621(17) 0.894(3) 0.28(3) Uani 1 1 d DU
H31A H 0.1820 1.2943 0.9287 0.417 Uiso 1 1 calc R
H31B H 0.1958 1.2313 0.9217 0.417 Uiso 1 1 calc R
H31C H 0.0942 1.2565 0.8939 0.417 Uiso 1 1 calc R
P1 P 0.7850(7) 0.9766(4) 0.6169(6) 0.106 Uani 1 1 d D
P3 P 0.1892(6) 1.2301(4) 0.7054(7) 0.104(3) Uani 1 1 d U
P2 P 0.1634(7) 0.7779(4) 0.7676(7) 0.110 Uani 1 1 d .
Cl1 Cl 0.6241(6) 1.0636(3) 0.5299(5) 0.107(3) Uani 1 1 d .
Cl3 Cl 0.0673(6) 1.1162(3) 0.6640(6) 0.119(3) Uani 1 1 d .
Cl2 Cl 0.3304(6) 0.7775(3) 0.6613(6) 0.104(3) Uani 1 1 d .
Se1 Se 0.70195(19) 0.95963(11) 0.81044(19) 0.0693(9) Uani 1 1 d .
Se3 Se 0.3625(2) 1.16411(11) 0.8495(2) 0.0765(9) Uani 1 1 d .
Se2 Se 0.2585(2) 0.88184(11) 0.9100(2) 0.0838(10) Uani 1 1 d .
Pt1 Pt 0.67270(8) 1.01527(4) 0.67067(7) 0.0642(4) Uani 1 1 d .
Pt3 Pt 0.21263(8) 1.14305(4) 0.75190(8) 0.0673(4) Uani 1 1 d .
Pt2 Pt 0.29140(8) 0.82842(4) 0.78260(8) 0.0704(4) Uani 1 1 d .
Cl3S Cl 0.9763(17) 0.1822(7) 0.9135(17) 0.436(15) Uani 1 1 d GD
Cl2S Cl 0.8670(12) 0.0896(9) 0.8688(19) 0.49(2) Uani 1 1 d GD
Cl4S Cl 1.0404(16) 0.0825(10) 0.9832(18) 0.49(2) Uani 1 1 d GD
C1S C 0.9763(18) 0.1142(10) 0.891(2) 0.29(4) Uani 1 1 d D
H1S H 1.0044 0.1078 0.8375 0.344 Uiso 1 1 calc R
C32 C 0.282(2) 1.2733(17) 0.689(3) 0.182(17) Uani 1 1 d DU
H32A H 0.2609 1.3108 0.6850 0.218 Uiso 1 1 calc R
H32B H 0.3351 1.2702 0.7424 0.218 Uiso 1 1 calc R
C33 C 0.313(4) 1.258(3) 0.603(4) 0.35(4) Uani 1 1 d DU
H33A H 0.3642 1.2810 0.5950 0.520 Uiso 1 1 calc R
H33B H 0.2613 1.2615 0.5502 0.520 Uiso 1 1 calc R
H33C H 0.3346 1.2206 0.6074 0.520 Uiso 1 1 calc R

loop_
_atom_site_aniso_label
_atom_site_aniso_U_11
_atom_site_aniso_U_22
_atom_site_aniso_U_33
_atom_site_aniso_U_23
_atom_site_aniso_U_13
_atom_site_aniso_U_12
C1 0.059(19) 0.059(17) 0.063 -0.010 -0.007 0.023(14)
C2 0.08(2) 0.09(2) 0.039(17) 0.019(15) 0.011(16) -0.018(18)
C3 0.09(3) 0.038(16) 0.12(3) -0.017(17) 0.05(2) -0.030(16)
N1 0.055(16) 0.067(15) 0.11(2) 0.002(15) 0.015(16) -0.032(12)
C4 0.08(2) 0.040(16) 0.08(2) -0.012(15) 0.038(19) -0.016(15)
C5 0.11(3) 0.041(16) 0.059(19) 0.009(13) 0.017(19) -0.011(16)
C7 0.242 0.250 0.242 0.07(4) 0.03(4) -0.019
C6 0.188 0.163 0.183 0.09(3) 0.008 -0.014
C8 0.18(4) 0.21(5) 0.20(4) 0.03(4) 0.09(3) 0.07(4)
C9 0.32(6) 0.18(4) 0.20(4) 0.08(3) 0.13(4) 0.03(4)
C10 0.13(4) 0.255 0.17(4) -0.01(3) 0.02(3) 0.07(3)
C11 0.19(5) 0.32(5) 0.31(6) -0.09(5) -0.017 -0.10(4)
C12 0.072 0.076 0.081 0.021(18) -0.004 -0.021
C13 0.09(2) 0.039(17) 0.15(3) -0.012(18) 0.05(2) -0.004(15)
C14 0.09(2) 0.058(18) 0.08(2) -0.022(19) 0.021(18) -0.013(18)
N2 0.041(14) 0.063(15) 0.089(18) -0.019(14) 0.016(13) -0.007(11)
C15 0.08(2) 0.07(2) 0.05(2) -0.029(15) 0.019(17) -0.020(16)
C16 0.08(2) 0.061(19) 0.09(2) -0.003(19) 0.003(18) 0.007(16)
C17 0.141 0.166 0.174 -0.028 -0.022 -0.010
C18 0.11(3) 0.179 0.236 0.07(3) -0.05(3) -0.091
C19 0.193 0.14(3) 0.198 -0.056 -0.010 -0.09(3)
C20 0.20(4) 0.25(5) 0.242 -0.12(4) -0.021 -0.11(4)
C21 0.159 0.163 0.248 -0.010 -0.062 -0.08(3)
C22 0.281 0.281 0.273 -0.130 -0.090 -0.05(4)
C23 0.076(19) 0.068(18) 0.10(3) 0.010(18) 0.019(16) 0.018(17)
C24 0.10(2) 0.065 0.055 -0.004 -0.004 -0.002
C25 0.08(2) 0.055(17) 0.07(2) 0.006(15) -0.026(19) 0.014(16)
N3 0.061(16) 0.068(14) 0.050(14) 0.002(12) 0.016(13) -0.008(12)
C26 0.034 0.066(17) 0.051(18) 0.003 -0.020(14) 0.023(13)
C27 0.081(18) 0.030(14) 0.07(2) 0.010(13) 0.018(16) -0.014(15)
C28 0.13(3) 0.10(2) 0.221 -0.02(2) -0.104(16) 0.00(2)
C29 0.18(4) 0.14(3) 0.29(5) 0.03(3) -0.06(4) 0.05(3)
C30 0.141 0.181 0.188 -0.060(14) 0.010 0.05(3)
C31 0.46(9) 0.21(4) 0.130(13) -0.068 0.001 0.13(4)
P1 0.097 0.126 0.087 -0.008 0.004 0.018(6)
P3 0.082(7) 0.106 0.113(6) -0.004 0.001 0.009(5)
P2 0.093 0.097 0.128 -0.013(6) 0.002 -0.018(6)
Cl1 0.111(7) 0.131(7) 0.086(6) 0.038(5) 0.037(6) 0.024(6)
Cl3 0.088(6) 0.094(6) 0.144(8) -0.003(6) -0.038(6) -0.004(5)
Cl2 0.123(7) 0.086(5) 0.114(7) -0.032(5) 0.052(6) -0.018(5)
Se1 0.060(2) 0.079(2) 0.068(2) 0.0048(15) 0.0121(17) 0.0017(15)
Se3 0.070(2) 0.0640(18) 0.093(2) -0.0205(16) 0.0114(18) 0.0053(16)
Se2 0.124(3) 0.0612(18) 0.075(2) -0.0016(16) 0.041(2) -0.0104(18)
Pt1 0.0613(8) 0.0715(7) 0.0626(8) 0.0008(6) 0.0200(6) -0.0007(6)
Pt3 0.0664(8) 0.0523(7) 0.0812(9) -0.0071(6) 0.0116(7) 0.0094(6)
Pt2 0.0886(9) 0.0513(7) 0.0730(8) -0.0035(6) 0.0212(7) -0.0134(7)
Cl3S 0.43(4) 0.48(4) 0.38(3) -0.06(3) 0.05(3) -0.03(3)
Cl2S 0.26(2) 0.42(3) 0.87(6) -0.23(4) 0.32(3) -0.12(2)
Cl4S 0.38(4) 0.68(5) 0.41(3) 0.18(3) 0.08(3) 0.30(4)
C1S 0.46(12) 0.11(4) 0.32(8) -0.07(5) 0.12(8) -0.04(6)
C32 0.08(3) 0.26(5) 0.17(4) 0.08(3) -0.044(15) -0.04(2)
C33 0.25(7) 0.54(11) 0.30(7) 0.20(6) 0.17(6) 0.10(7)

loop_
_atom_type_symbol
_atom_type_description
_atom_type_scat_dispersion_real
_atom_type_scat_dispersion_imag
_atom_type_scat_source
C C 0.0033 0.0016 'International Tables Vol C Tables 4.2.6.8 and 6.1.1.4'
H H 0.0000 0.0000 'International Tables Vol C Tables 4.2.6.8 and 6.1.1.4'
N N 0.0061 0.0033 'International Tables Vol C Tables 4.2.6.8 and 6.1.1.4'
P P 0.1023 0.0942 'International Tables Vol C Tables 4.2.6.8 and 6.1.1.4'
Cl Cl 0.1484 0.1585 'International Tables Vol C Tables 4.2.6.8 and 6.1.1.4'
Se Se -0.0929 2.2259 'International Tables Vol C Tables 4.2.6.8 and 6.1.1.4'
Pt Pt -1.7033 8.3905 'International Tables Vol C Tables 4.2.6.8 and 6.1.1.4'

loop_
_geom_angle_atom_site_label_1
_geom_angle_atom_site_label_2
_geom_angle_atom_site_label_3
_geom_angle
C2 C1 C5 120.0
C2 C1 Se1 118.9(12)
C5 C1 Se1 120.8(12)
C3 C2 C1 120.0
C3 C2 H2 120.0
C1 C2 H2 120.0
C2 C3 N1 120.0
C2 C3 H3 120.0
N1 C3 H3 120.0
C4 N1 C3 120.0
C4 N1 Pt2 121.0(13)
C3 N1 Pt2 119.0(13)
C5 C4 N1 120.0
C5 C4 H4 120.0
N1 C4 H4 120.0
C4 C5 C1 120.0
C4 C5 H5 120.0
C1 C5 H5 120.0
C6 C7 H7A 109.5
C6 C7 H7B 109.5
H7A C7 H7B 109.5
C6 C7 H7C 109.5
H7A C7 H7C 109.5
H7B C7 H7C 109.5
C7 C6 P1 115(3)
C7 C6 H6A 108.6
P1 C6 H6A 108.6
C7 C6 H6B 108.6
P1 C6 H6B 108.6
H6A C6 H6B 107.5
C9 C8 P1 105(3)
C9 C8 H8A 110.8
P1 C8 H8A 110.8
C9 C8 H8B 110.8
P1 C8 H8B 110.8
H8A C8 H8B 108.9
C8 C9 H9A 109.5
C8 C9 H9B 109.5
H9A C9 H9B 109.5
C8 C9 H9C 109.5
H9A C9 H9C 109.5
H9B C9 H9C 109.5
C11 C10 P1 114(3)
C11 C10 H10A 108.7
P1 C10 H10A 108.7
C11 C10 H10B 108.7
P1 C10 H10B 108.7
H10A C10 H10B 107.6
C10 C11 H11A 109.5
C10 C11 H11B 109.5
H11A C11 H11B 109.5
C10 C11 H11C 109.5
H11A C11 H11C 109.5
H11B C11 H11C 109.5
C13 C12 C16 120.0
C13 C12 Se2 122.2(13)
C16 C12 Se2 117.8(13)
C14 C13 C12 120.0
C14 C13 H13 120.0
C12 C13 H13 120.0
C13 C14 N2 120.0
C13 C14 H14 120.0
N2 C14 H14 120.0
C15 N2 C14 120.0
C15 N2 Pt3 119.5(12)
C14 N2 Pt3 120.4(12)
N2 C15 C16 120.0
N2 C15 H15 120.0
C16 C15 H15 120.0
C15 C16 C12 120.0
C15 C16 H16 120.0
C12 C16 H16 120.0
C18 C17 P2 112(3)
C18 C17 H17A 109.2
P2 C17 H17A 109.2
C18 C17 H17B 109.2
P2 C17 H17B 109.2
H17A C17 H17B 107.9
C17 C18 H18A 109.5
C17 C18 H18B 109.5
H18A C18 H18B 109.5
C17 C18 H18C 109.5
H18A C18 H18C 109.5
H18B C18 H18C 109.5
C20 C19 P2 108(3)
C20 C19 H19A 110.0
P2 C19 H19A 110.0
C20 C19 H19B 110.0
P2 C19 H19B 110.0
H19A C19 H19B 108.4
C19 C20 H20A 109.5
C19 C20 H20B 109.5
H20A C20 H20B 109.5
C19 C20 H20C 109.5
H20A C20 H20C 109.5
H20B C20 H20C 109.5
C22 C21 P2 115(3)
C22 C21 H21A 108.5
P2 C21 H21A 108.5
C22 C21 H21B 108.5
P2 C21 H21B 108.5
H21A C21 H21B 107.5
C21 C22 H22A 109.5
C21 C22 H22B 109.5
H22A C22 H22B 109.5
C21 C22 H22C 109.5
H22A C22 H22C 109.5
H22B C22 H22C 109.5
C24 C23 C27 120.0
C24 C23 Se3 126.5(12)
C27 C23 Se3 113.5(12)
C23 C24 C25 120.0
C23 C24 H24 120.0
C25 C24 H24 120.0
N3 C25 C24 120.0
N3 C25 H25 120.0
C24 C25 H25 120.0
C26 N3 C25 120.0
C26 N3 Pt1 121.0(11)
C25 N3 Pt1 118.9(11)
N3 C26 C27 120.0
N3 C26 H26 120.0
C27 C26 H26 120.0
C26 C27 C23 120.0
C26 C27 H27 120.0
C23 C27 H27 120.0
C29 C28 P3 119(2)
C29 C28 H28A 107.5
P3 C28 H28A 107.5
C29 C28 H28B 107.5
P3 C28 H28B 107.5
H28A C28 H28B 107.0
C28 C29 H29A 109.5
C28 C29 H29B 109.5
H29A C29 H29B 109.5
C28 C29 H29C 109.5
H29A C29 H29C 109.5
H29B C29 H29C 109.5
C31 C30 P3 140(3)
C31 C30 H30A 102.0
P3 C30 H30A 102.0
C31 C30 H30B 102.0
P3 C30 H30B 102.0
H30A C30 H30B 104.8
C30 C31 H31A 109.5
C30 C31 H31B 109.5
H31A C31 H31B 109.5
C30 C31 H31C 109.5
H31A C31 H31C 109.5
H31B C31 H31C 109.5
C10 P1 C6 96.9(19)
C10 P1 C8 103.1(19)
C6 P1 C8 90.5(18)
C10 P1 Pt1 121.4(14)
C6 P1 Pt1 123.1(13)
C8 P1 Pt1 115.9(13)
C30 P3 C32 91.6(19)
C30 P3 C28 114.4(18)
C32 P3 C28 102.7(17)
C30 P3 Pt3 109.0(14)
C32 P3 Pt3 122.8(15)
C28 P3 Pt3 114.6(10)
C19 P2 C21 114(2)
C19 P2 C17 100.3(16)
C21 P2 C17 106.6(19)
C19 P2 Pt2 112.2(14)
C21 P2 Pt2 111.7(12)
C17 P2 Pt2 111.3(13)
C1 Se1 Pt1 100.8(6)
C23 Se3 Pt3 99.1(6)
C12 Se2 Pt2 103.5(7)
N3 Pt1 P1 175.3(5)
N3 Pt1 Cl1 89.8(5)
P1 Pt1 Cl1 90.0(3)
N3 Pt1 Se1 87.4(4)
P1 Pt1 Se1 93.4(3)
Cl1 Pt1 Se1 172.3(2)
N2 Pt3 P3 177.4(5)
N2 Pt3 Cl3 86.6(5)
P3 Pt3 Cl3 92.4(3)
N2 Pt3 Se3 89.0(5)
P3 Pt3 Se3 92.0(2)
Cl3 Pt3 Se3 175.4(2)
N1 Pt2 P2 175.7(6)
N1 Pt2 Cl2 87.9(5)
P2 Pt2 Cl2 87.8(3)
N1 Pt2 Se2 89.8(5)
P2 Pt2 Se2 94.5(3)
Cl2 Pt2 Se2 177.5(2)
Cl2S C1S Cl4S 109.3(13)
Cl2S C1S Cl3S 110.8(13)
Cl4S C1S Cl3S 109.0(12)
Cl2S C1S H1S 109.3
Cl4S C1S H1S 109.3
Cl3S C1S H1S 109.3
C33 C32 P3 110(3)
C33 C32 H32A 109.7
P3 C32 H32A 109.7
C33 C32 H32B 109.7
P3 C32 H32B 109.7
H32A C32 H32B 108.2
C32 C33 H33A 109.5
C32 C33 H33B 109.5
H33A C33 H33B 109.5
C32 C33 H33C 109.5
H33A C33 H33C 109.5
H33B C33 H33C 109.5

loop_
_geom_bond_atom_site_label_1
_geom_bond_atom_site_label_2
_geom_bond_distance
C1 C2 1.3900
C1 C5 1.3900
C1 Se1 1.864(13)
C2 C3 1.3900
C2 H2 0.9300
C3 N1 1.3900
C3 H3 0.9300
N1 C4 1.3900
N1 Pt2 2.068(12)
C4 C5 1.3900
C4 H4 0.9300
C5 H5 0.9300
C7 C6 1.469(19)
C7 H7A 0.9600
C7 H7B 0.9600
C7 H7C 0.9600
C6 P1 1.849(18)
C6 H6A 0.9700
C6 H6B 0.9700
C8 C9 1.498(19)
C8 P1 1.86(4)
C8 H8A 0.9700
C8 H8B 0.9700
C9 H9A 0.9600
C9 H9B 0.9600
C9 H9C 0.9600
C10 C11 1.489(19)
C10 P1 1.75(4)
C10 H10A 0.9700
C10 H10B 0.9700
C11 H11A 0.9600
C11 H11B 0.9600
C11 H11C 0.9600
C12 C13 1.3900
C12 C16 1.3900
C12 Se2 1.902(12)
C13 C14 1.3900
C13 H13 0.9300
C14 N2 1.3900
C14 H14 0.9300
N2 C15 1.3900
N2 Pt3 2.133(12)
C15 C16 1.3900
C15 H15 0.9300
C16 H16 0.9300
C17 C18 1.490(18)
C17 P2 1.83(3)
C17 H17A 0.9700
C17 H17B 0.9700
C18 H18A 0.9600
C18 H18B 0.9600
C18 H18C 0.9600
C19 C20 1.499(19)
C19 P2 1.80(4)
C19 H19A 0.9700
C19 H19B 0.9700
C20 H20A 0.9600
C20 H20B 0.9600
C20 H20C 0.9600
C21 C22 1.470(19)
C21 P2 1.82(4)
C21 H21A 0.9700
C21 H21B 0.9700
C22 H22A 0.9600
C22 H22B 0.9600
C22 H22C 0.9600
C23 C24 1.3900
C23 C27 1.3900
C23 Se3 1.921(12)
C24 C25 1.3900
C24 H24 0.9300
C25 N3 1.3900
C25 H25 0.9300
N3 C26 1.3900
N3 Pt1 2.080(12)
C26 C27 1.3900
C26 H26 0.9300
C27 H27 0.9300
C28 C29 1.503(18)
C28 P3 1.81(3)
C28 H28A 0.9700
C28 H28B 0.9700
C29 H29A 0.9600
C29 H29B 0.9600
C29 H29C 0.9600
C30 C31 1.490(19)
C30 P3 1.71(3)
C30 H30A 0.9700
C30 H30B 0.9700
C31 H31A 0.9600
C31 H31B 0.9600
C31 H31C 0.9600
P1 Pt1 2.181(9)
P3 C32 1.77(4)
P3 Pt3 2.250(9)
P2 Pt2 2.203(9)
Cl1 Pt1 2.362(7)
Cl3 Pt3 2.315(7)
Cl2 Pt2 2.353(7)
Se1 Pt1 2.434(3)
Se3 Pt3 2.385(3)
Se2 Pt2 2.426(3)
Cl3S C1S 1.704(18)
Cl2S C1S 1.659(19)
Cl4S C1S 1.660(19)
C1S H1S 0.9800
C32 C33 1.498(14)
C32 H32A 0.9700
C32 H32B 0.9700
C33 H33A 0.9600
C33 H33B 0.9600
C33 H33C 0.9600

loop_
_geom_torsion_atom_site_label_1
_geom_torsion_atom_site_label_2
_geom_torsion_atom_site_label_3
_geom_torsion_atom_site_label_4
_geom_torsion
C5 C1 C2 C3 0.0
Se1 C1 C2 C3 -173.3(10)
C1 C2 C3 N1 0.0
C2 C3 N1 C4 0.0
C2 C3 N1 Pt2 178.9(9)
C3 N1 C4 C5 0.0
Pt2 N1 C4 C5 -178.9(10)
N1 C4 C5 C1 0.0
C2 C1 C5 C4 0.0
Se1 C1 C5 C4 173.2(10)
C16 C12 C13 C14 0.0
Se2 C12 C13 C14 179.3(12)
C12 C13 C14 N2 0.0
C13 C14 N2 C15 0.0
C13 C14 N2 Pt3 -178.3(10)
C14 N2 C15 C16 0.0
Pt3 N2 C15 C16 178.3(10)
N2 C15 C16 C12 0.0
C13 C12 C16 C15 0.0
Se2 C12 C16 C15 -179.4(12)
C27 C23 C24 C25 0.0
Se3 C23 C24 C25 176.9(11)
C23 C24 C25 N3 0.0
C24 C25 N3 C26 0.0
C24 C25 N3 Pt1 -176.7(9)
C25 N3 C26 C27 0.0
Pt1 N3 C26 C27 176.6(9)
N3 C26 C27 C23 0.0
C24 C23 C27 C26 0.0
Se3 C23 C27 C26 -177.3(10)
C11 C10 P1 C6 76(4)
C11 C10 P1 C8 168(4)
C11 C10 P1 Pt1 -60(5)
C7 C6 P1 C10 -132(4)
C7 C6 P1 C8 125(4)
C7 C6 P1 Pt1 3(4)
C9 C8 P1 C10 70(3)
C9 C8 P1 C6 167(3)
C9 C8 P1 Pt1 -65(3)
C31 C30 P3 C32 -131(6)
C31 C30 P3 C28 125(6)
C31 C30 P3 Pt3 -5(6)
C29 C28 P3 C30 41(5)
C29 C28 P3 C32 -57(4)
C29 C28 P3 Pt3 167(3)
C20 C19 P2 C21 70(4)
C20 C19 P2 C17 -177(4)
C20 C19 P2 Pt2 -59(4)
C22 C21 P2 C19 62(4)
C22 C21 P2 C17 -48(4)
C22 C21 P2 Pt2 -170(3)
C18 C17 P2 C19 179(3)
C18 C17 P2 C21 -62(3)
C18 C17 P2 Pt2 61(3)
C2 C1 Se1 Pt1 -161.7(6)
C5 C1 Se1 Pt1 25.0(8)
C24 C23 Se3 Pt3 17.8(8)
C27 C23 Se3 Pt3 -165.1(6)
C13 C12 Se2 Pt2 17.9(9)
C16 C12 Se2 Pt2 -162.7(7)
C26 N3 Pt1 P1 -45(7)
C25 N3 Pt1 P1 131(6)
C26 N3 Pt1 Cl1 -133.1(7)
C25 N3 Pt1 Cl1 43.5(7)
C26 N3 Pt1 Se1 54.1(7)
C25 N3 Pt1 Se1 -129.3(7)
C10 P1 Pt1 N3 77(7)
C6 P1 Pt1 N3 -48(7)
C8 P1 Pt1 N3 -157(6)
C10 P1 Pt1 Cl1 164.4(18)
C6 P1 Pt1 Cl1 39.9(16)
C8 P1 Pt1 Cl1 -69.3(15)
C10 P1 Pt1 Se1 -22.5(18)
C6 P1 Pt1 Se1 -147.0(16)
C8 P1 Pt1 Se1 103.8(14)
C1 Se1 Pt1 N3 61.2(7)
C1 Se1 Pt1 P1 -123.5(6)
C1 Se1 Pt1 Cl1 -7.3(17)
C15 N2 Pt3 P3 -55(13)
C14 N2 Pt3 P3 123(12)
C15 N2 Pt3 Cl3 -122.3(8)
C14 N2 Pt3 Cl3 56.0(8)
C15 N2 Pt3 Se3 56.5(8)
C14 N2 Pt3 Se3 -125.3(8)
C30 P3 Pt3 N2 42(13)
C32 P3 Pt3 N2 147(12)
C28 P3 Pt3 N2 -88(13)
C30 P3 Pt3 Cl3 108.8(15)
C32 P3 Pt3 Cl3 -146.3(17)
C28 P3 Pt3 Cl3 -20.8(17)
C30 P3 Pt3 Se3 -69.8(15)
C32 P3 Pt3 Se3 35.1(17)
C28 P3 Pt3 Se3 160.7(17)
C23 Se3 Pt3 N2 63.0(7)
C23 Se3 Pt3 P3 -119.4(5)
C23 Se3 Pt3 Cl3 79(3)
C4 N1 Pt2 P2 58(9)
C3 N1 Pt2 P2 -121(9)
C4 N1 Pt2 Cl2 50.4(7)
C3 N1 Pt2 Cl2 -128.5(7)
C4 N1 Pt2 Se2 -130.6(7)
C3 N1 Pt2 Se2 50.5(7)
C19 P2 Pt2 N1 -59(9)
C21 P2 Pt2 N1 172(9)
C17 P2 Pt2 N1 53(9)
C19 P2 Pt2 Cl2 -51.4(16)
C21 P2 Pt2 Cl2 179.2(15)
C17 P2 Pt2 Cl2 60.1(13)
C19 P2 Pt2 Se2 129.7(16)
C21 P2 Pt2 Se2 0.3(15)
C17 P2 Pt2 Se2 -118.8(13)
C12 Se2 Pt2 N1 61.8(8)
C12 Se2 Pt2 P2 -118.9(6)
C12 Se2 Pt2 Cl2 86(5)
C30 P3 C32 C33 -172(4)
C28 P3 C32 C33 -57(4)
Pt3 P3 C32 C33 74(4)

loop_
_platon_squeeze_void_nr
_platon_squeeze_void_average_x
_platon_squeeze_void_average_y
_platon_squeeze_void_average_z
_platon_squeeze_void_volume
_platon_squeeze_void_count_electrons
_platon_squeeze_void_content
1 0.000 0.500 0.000 43 15 ' '
2 0.500 0.000 1.000 43 15 ' '
